data_7035018
loop_
_publ_author_name
'Shi, Gui-Mei'
'Zhang, Bin'
'Xu, Xin-Xin'
'Fu, Yan-Hong'

_publ_section_title
;
 Graphene oxide coated coordination polymer nanobelt composite material: a
 new type of visible light active and highly efficient photocatalyst for
 Cr(vi) reduction.
;
_journal_issue 24
_journal_name_full 'Dalton transactions (Cambridge, England : 2003)'
_journal_page_first 11155
_journal_page_last 11164
_journal_paper_doi 10.1039/c5dt01190f
_journal_volume 44
_journal_year 2015
_chemical_formula_sum 'C30 H22 N4 O4 Zn'
_chemical_formula_weight 567.89
_chemical_name_systematic
; 
 ? 
;
_space_group_IT_number 9
_symmetry_cell_setting monoclinic
_symmetry_space_group_name_Hall 'C -2yc'
_symmetry_space_group_name_H-M 'C 1 c 1'
_atom_sites_solution_hydrogens geom
_atom_sites_solution_primary direct
_atom_sites_solution_secondary difmap
_audit_creation_method SHELXL-97
_audit_update_record
;
2015-04-30 deposited with the CCDC.
2015-05-06 downloaded from the CCDC.
;
_cell_angle_alpha 90.00
_cell_angle_beta 110.2820(10)
_cell_angle_gamma 90.00
_cell_formula_units_Z 4
_cell_length_a 15.1755(11)
_cell_length_b 22.2665(17)
_cell_length_c 8.1466(6)
_cell_measurement_reflns_used 7561
_cell_measurement_temperature 273(2)
_cell_measurement_theta_max 25.00
_cell_measurement_theta_min 1.70
_cell_volume 2582.1(3)
_computing_cell_refinement 'SAINT (Bruker, 1999)'
_computing_data_collection 'SMART (Bruker, 1997)'
_computing_data_reduction SAINT
_computing_molecular_graphics 'SHELXTL-PLUS (Sheldrick, 1990)'
_computing_publication_material SHELXL-97
_computing_structure_refinement 'SHELXL-97 (Sheldrick, 1997)'
_computing_structure_solution 'SHELXS-97 (Sheldrick, 1990)'
_diffrn_ambient_temperature 273(2)
_diffrn_measured_fraction_theta_full 0.994
_diffrn_measured_fraction_theta_max 0.994
_diffrn_measurement_device_type 'Bruker APEX CCD area-detector'
_diffrn_measurement_method '\w scans'
_diffrn_radiation_monochromator graphite
_diffrn_radiation_source 'fine-focus sealed tube'
_diffrn_radiation_type MoK\a
_diffrn_radiation_wavelength 0.71073
_diffrn_reflns_av_R_equivalents 0.0296
_diffrn_reflns_av_sigmaI/netI 0.0408
_diffrn_reflns_limit_h_max 18
_diffrn_reflns_limit_h_min -15
_diffrn_reflns_limit_k_max 27
_diffrn_reflns_limit_k_min -27
_diffrn_reflns_limit_l_max 10
_diffrn_reflns_limit_l_min -10
_diffrn_reflns_number 8186
_diffrn_reflns_theta_full 26.04
_diffrn_reflns_theta_max 26.04
_diffrn_reflns_theta_min 1.70
_exptl_absorpt_coefficient_mu 0.996
_exptl_absorpt_correction_T_max 0.828
_exptl_absorpt_correction_T_min 0.795
_exptl_absorpt_correction_type multi-scan
_exptl_absorpt_process_details 'SADABS (Sheldrick, 1996)'
_exptl_crystal_colour colorless
_exptl_crystal_density_diffrn 1.461
_exptl_crystal_density_method 'not measured'
_exptl_crystal_description block
_exptl_crystal_F_000 1168
_exptl_crystal_size_max 0.23
_exptl_crystal_size_mid 0.21
_exptl_crystal_size_min 0.19
_refine_diff_density_max 0.561
_refine_diff_density_min -0.307
_refine_diff_density_rms 0.070
_refine_ls_abs_structure_details 'Flack H D (1983), Acta Cryst. A39, 876-881'
_refine_ls_abs_structure_Flack 0.49(3)
_refine_ls_extinction_method none
_refine_ls_goodness_of_fit_ref 1.072
_refine_ls_hydrogen_treatment mixed
_refine_ls_matrix_type full
_refine_ls_number_parameters 341
_refine_ls_number_reflns 3854
_refine_ls_number_restraints 9
_refine_ls_restrained_S_all 1.106
_refine_ls_R_factor_all 0.0694
_refine_ls_R_factor_gt 0.0511
_refine_ls_shift/su_max 0.002
_refine_ls_shift/su_mean 0.000
_refine_ls_structure_factor_coef Fsqd
_refine_ls_weighting_details 'calc w=1/[\s^2^(Fo^2^)+(0.0573P)^2^+2.1198P] where P=(Fo^2^+2Fc^2^)/3'
_refine_ls_weighting_scheme calc
_refine_ls_wR_factor_gt 0.1101
_refine_ls_wR_factor_ref 0.1220
_reflns_number_gt 3050
_reflns_number_total 3854
_reflns_threshold_expression >2sigma(I)
_cod_data_source_file c5dt01190f2.cif
_cod_data_source_block CP
_cod_depositor_comments
;
The following automatic conversions were performed:

'_symmetry_cell_setting' value 'Monoclinic' changed to 'monoclinic'
according to
/usr/data/users/saulius/crontab/automatic-downloads/rss-feeds/RSC/lib/dictionaries/cif_core.dic
dictionary named 'cif_core.dic' version 2.4.2 from 2011-04-26.

Automatic conversion script
Id: cif_fix_values 3271 2015-04-21 07:52:19Z andrius 

 Adding full bibliography for 7035018.cif.
;
_cod_original_sg_symbol_H-M Cc
_cod_database_code 7035018

loop_
_symmetry_equiv_pos_as_xyz
'x, y, z'
'x, -y, z+1/2'
'x+1/2, y+1/2, z'
'x+1/2, -y+1/2, z+1/2'

loop_
_atom_site_label
_atom_site_type_symbol
_atom_site_fract_x
_atom_site_fract_y
_atom_site_fract_z
_atom_site_U_iso_or_equiv
_atom_site_adp_type
_atom_site_occupancy
_atom_site_symmetry_multiplicity
_atom_site_calc_flag
_atom_site_refinement_flags
Zn1 Zn 0.24656(19) 0.13475(2) -0.2924(3) 0.04508(19) Uani 1 1 d .
C1 C 0.4237(7) 0.0649(6) -0.2903(13) 0.055(3) Uani 1 1 d .
H1 H 0.4514 0.1024 -0.2871 0.066 Uiso 1 1 calc R
C2 C 0.4707(10) 0.0165(8) -0.2938(16) 0.079(4) Uani 1 1 d .
H2 H 0.5328 0.0201 -0.2878 0.095 Uiso 1 1 calc R
C3 C 0.4318(12) -0.0404(7) -0.3059(13) 0.097(5) Uani 1 1 d .
H3 H 0.4647 -0.0743 -0.3181 0.116 Uiso 1 1 calc R
C4 C 0.3376(10) -0.0449(6) -0.2989(18) 0.075(4) Uani 1 1 d .
H4 H 0.3076 -0.0813 -0.2991 0.089 Uiso 1 1 calc R
C5 C 0.2977(6) 0.0086(5) -0.2921(11) 0.038(3) Uani 1 1 d .
C6 C 0.1999(8) 0.0064(4) -0.2905(13) 0.048(3) Uani 1 1 d .
C7 C 0.1443(8) -0.0441(4) -0.2881(14) 0.051(3) Uani 1 1 d .
H7 H 0.1702 -0.0819 -0.2879 0.061 Uiso 1 1 calc R
C8 C 0.0591(7) -0.0412(5) -0.2863(17) 0.076(4) Uani 1 1 d .
H8 H 0.0252 -0.0762 -0.2892 0.091 Uiso 1 1 calc R
C9 C 0.0194(9) 0.0134(6) -0.2800(17) 0.072(4) Uani 1 1 d .
H9 H -0.0402 0.0172 -0.2729 0.087 Uiso 1 1 calc R
C10 C 0.0764(10) 0.0651(6) -0.2853(19) 0.077(4) Uani 1 1 d .
H10 H 0.0513 0.1030 -0.2825 0.093 Uiso 1 1 calc R
C11 C 0.1702(16) 0.6302(8) 0.102(3) 0.107(7) Uani 1 1 d .
H11 H 0.1185 0.6497 0.0238 0.129 Uiso 1 1 calc R
C12 C 0.2404(19) 0.6650(3) 0.201(3) 0.115(4) Uani 1 1 d .
H12 H 0.2343 0.7065 0.2015 0.138 Uiso 1 1 calc R
C13 C 0.3242(16) 0.6363(6) 0.306(3) 0.088(6) Uani 1 1 d .
H13 H 0.3771 0.6585 0.3694 0.106 Uiso 1 1 calc R
C14 C 0.3251(11) 0.5734(7) 0.313(2) 0.078(4) Uani 1 1 d .
H14 H 0.3766 0.5526 0.3870 0.094 Uiso 1 1 calc R
C15 C 0.2483(12) 0.5439(2) 0.207(2) 0.0524(12) Uani 1 1 d .
C16 C 0.2457(12) 0.4771(2) 0.208(2) 0.0537(12) Uani 1 1 d .
C17 C 0.3159(9) 0.4481(5) 0.3276(15) 0.057(3) Uani 1 1 d .
H17 H 0.3649 0.4681 0.4113 0.068 Uiso 1 1 calc R
C18 C 0.3103(15) 0.3868(10) 0.317(3) 0.113(6) Uani 1 1 d .
H18 H 0.3568 0.3649 0.4009 0.135 Uiso 1 1 calc R
C19 C 0.242(2) 0.3555(3) 0.195(5) 0.105(4) Uani 1 1 d .
H19 H 0.2442 0.3139 0.1882 0.126 Uiso 1 1 calc R
C20 C 0.1709(14) 0.3868(7) 0.083(3) 0.096(5) Uani 1 1 d .
H20 H 0.1211 0.3663 0.0033 0.115 Uiso 1 1 calc R
C21 C 0.3432(12) 0.1876(6) -0.0194(14) 0.081(5) Uani 1 1 d .
C22 C 0.4006(4) 0.2120(3) 0.1601(6) 0.085(4) Uani 1 1 d G
C23 C 0.3706(4) 0.2073(3) 0.3026(8) 0.105(4) Uani 1 1 d G
H23 H 0.3133 0.1893 0.2893 0.126 Uiso 1 1 calc R
C24 C 0.4264(5) 0.2294(3) 0.4649(7) 0.067(2) Uani 1 1 d G
H24 H 0.4063 0.2262 0.5602 0.081 Uiso 1 1 calc R
C25 C 0.5121(5) 0.2563(3) 0.4847(6) 0.067(2) Uani 1 1 d G
C26 C 0.5421(4) 0.2611(2) 0.3422(8) 0.069(2) Uani 1 1 d G
H26 H 0.5994 0.2791 0.3555 0.083 Uiso 1 1 calc R
C27 C 0.4863(4) 0.2389(2) 0.1799(6) 0.0647(19) Uani 1 1 d G
H27 H 0.5064 0.2421 0.0846 0.078 Uiso 1 1 calc R
C28 C 0.5861(10) 0.2845(5) 0.6455(16) 0.108(4) Uani 1 1 d DU
H28 H 0.6385 0.3033 0.6347 0.130 Uiso 1 1 calc R
C29 C 0.5761(9) 0.2822(5) 0.7865(15) 0.103(4) Uani 1 1 d D
H29 H 0.5243 0.2627 0.7976 0.123 Uiso 1 1 calc R
C30 C 0.6480(11) 0.3112(5) 0.945(2) 0.092(6) Uani 1 1 d .
N1 N 0.3319(7) 0.0609(4) -0.2914(10) 0.042(2) Uani 1 1 d .
N2 N 0.1577(7) 0.0621(4) -0.2933(12) 0.049(2) Uani 1 1 d .
N3 N 0.1674(9) 0.5726(5) 0.1046(16) 0.071(3) Uani 1 1 d .
N4 N 0.1700(9) 0.4486(6) 0.0844(19) 0.091(4) Uani 1 1 d .
O1 O 0.2688(8) 0.1606(4) -0.0358(11) 0.075(3) Uani 1 1 d .
O2 O 0.3676(6) 0.1930(4) -0.1486(14) 0.081(3) Uani 1 1 d .
O3 O 0.7209(8) 0.3373(4) 0.9484(13) 0.081(3) Uani 1 1 d .
O4 O 0.6242(8) 0.3084(5) 1.0767(14) 0.096(4) Uani 1 1 d .

loop_
_atom_site_aniso_label
_atom_site_aniso_U_11
_atom_site_aniso_U_22
_atom_site_aniso_U_33
_atom_site_aniso_U_23
_atom_site_aniso_U_13
_atom_site_aniso_U_12
Zn1 0.0522(4) 0.0428(3) 0.0327(3) -0.0002(7) 0.0051(2) 0.0006(8)
C1 0.029(5) 0.094(9) 0.043(5) 0.007(5) 0.014(5) 0.005(6)
C2 0.046(7) 0.119(11) 0.062(8) 0.015(8) 0.007(6) 0.016(8)
C3 0.142(13) 0.106(11) 0.034(5) 0.006(6) 0.021(7) 0.072(10)
C4 0.047(7) 0.083(8) 0.073(8) 0.012(6) -0.005(6) -0.004(6)
C5 0.025(5) 0.062(7) 0.024(5) -0.003(4) 0.004(4) 0.016(5)
C6 0.064(7) 0.034(5) 0.030(5) 0.000(4) -0.003(6) 0.010(4)
C7 0.054(7) 0.035(4) 0.062(6) 0.025(4) 0.018(5) -0.012(4)
C8 0.028(5) 0.064(7) 0.124(10) 0.031(7) 0.013(6) -0.001(5)
C9 0.052(7) 0.080(8) 0.098(10) 0.023(7) 0.043(7) -0.009(6)
C10 0.075(10) 0.060(7) 0.088(9) -0.006(6) 0.015(8) 0.021(7)
C11 0.094(14) 0.116(15) 0.097(13) 0.011(11) 0.014(11) 0.037(11)
C12 0.193(12) 0.049(4) 0.124(8) 0.022(11) 0.080(9) 0.052(11)
C13 0.123(16) 0.051(7) 0.097(12) -0.020(7) 0.048(12) -0.035(8)
C14 0.059(9) 0.077(10) 0.094(11) 0.016(9) 0.021(9) -0.009(9)
C15 0.053(3) 0.046(2) 0.063(3) 0.007(8) 0.026(3) 0.004(8)
C16 0.047(3) 0.053(3) 0.071(3) 0.009(9) 0.033(3) -0.001(8)
C17 0.065(8) 0.046(6) 0.060(6) 0.014(5) 0.021(6) 0.005(6)
C18 0.098(13) 0.124(14) 0.121(14) 0.061(12) 0.044(11) 0.039(11)
C19 0.132(11) 0.050(4) 0.163(13) 0.006(12) 0.090(10) 0.015(12)
C20 0.116(12) 0.049(6) 0.151(14) -0.027(8) 0.084(12) -0.032(8)
C21 0.127(13) 0.060(8) 0.023(5) -0.013(5) -0.014(7) 0.046(8)
C22 0.107(9) 0.049(6) 0.061(8) -0.010(5) -0.020(7) 0.022(6)
C23 0.161(12) 0.062(6) 0.054(6) -0.002(4) -0.012(7) 0.018(7)
C24 0.094(7) 0.054(4) 0.043(4) 0.002(4) 0.010(5) 0.004(4)
C25 0.087(8) 0.047(4) 0.048(5) -0.002(4) 0.000(5) 0.021(5)
C26 0.052(5) 0.066(4) 0.077(6) -0.006(4) 0.006(4) -0.006(4)
C27 0.066(5) 0.058(4) 0.052(4) -0.007(3) -0.002(4) -0.007(4)
C28 0.136(8) 0.059(5) 0.076(7) -0.030(5) -0.033(6) 0.038(5)
C29 0.142(12) 0.058(6) 0.060(6) -0.021(5) -0.028(7) 0.034(7)
C30 0.087(10) 0.035(6) 0.101(12) -0.002(7) -0.034(9) -0.009(6)
N1 0.047(5) 0.049(5) 0.022(4) 0.001(4) 0.001(4) -0.006(4)
N2 0.039(5) 0.050(5) 0.059(6) -0.002(4) 0.020(5) -0.002(4)
N3 0.074(8) 0.060(7) 0.078(8) 0.015(6) 0.027(7) 0.010(6)
N4 0.065(8) 0.089(9) 0.129(11) -0.016(8) 0.044(8) -0.012(7)
O1 0.110(8) 0.075(6) 0.027(4) -0.004(4) 0.005(5) -0.004(6)
O2 0.071(6) 0.063(6) 0.084(8) -0.015(5) -0.007(6) -0.002(5)
O3 0.108(8) 0.050(5) 0.058(5) -0.007(5) -0.004(6) 0.019(6)
O4 0.122(9) 0.077(7) 0.066(7) -0.020(6) 0.004(6) -0.030(6)

loop_
_atom_type_symbol
_atom_type_description
_atom_type_scat_dispersion_real
_atom_type_scat_dispersion_imag
_atom_type_scat_source
C C 0.0033 0.0016 'International Tables Vol C Tables 4.2.6.8 and 6.1.1.4'
H H 0.0000 0.0000 'International Tables Vol C Tables 4.2.6.8 and 6.1.1.4'
N N 0.0061 0.0033 'International Tables Vol C Tables 4.2.6.8 and 6.1.1.4'
O O 0.0106 0.0060 'International Tables Vol C Tables 4.2.6.8 and 6.1.1.4'
Zn Zn 0.2839 1.4301 'International Tables Vol C Tables 4.2.6.8 and 6.1.1.4'

loop_
_geom_angle_atom_site_label_1
_geom_angle_atom_site_label_2
_geom_angle_atom_site_label_3
_geom_angle
_geom_angle_site_symmetry_1
_geom_angle_site_symmetry_3
O1 Zn1 N1 109.2(4) . .
O1 Zn1 O3 146.70(17) . 4_453
N1 Zn1 O3 97.8(4) . 4_453
O1 Zn1 N2 95.5(4) . .
N1 Zn1 N2 77.93(16) . .
O3 Zn1 N2 109.2(4) 4_453 .
O1 Zn1 O4 98.3(4) . 4_453
N1 Zn1 O4 150.9(4) . 4_453
O3 Zn1 O4 60.7(4) 4_453 4_453
N2 Zn1 O4 90.5(4) . 4_453
O1 Zn1 O2 59.5(4) . .
N1 Zn1 O2 93.4(4) . .
O3 Zn1 O2 100.9(4) 4_453 .
N2 Zn1 O2 149.5(4) . .
O4 Zn1 O2 108.98(19) 4_453 .
O1 Zn1 C30 125.2(5) . 4_453
N1 Zn1 C30 125.3(5) . 4_453
O3 Zn1 C30 30.3(5) 4_453 4_453
N2 Zn1 C30 100.2(4) . 4_453
O4 Zn1 C30 30.4(5) 4_453 4_453
O2 Zn1 C30 108.4(4) . 4_453
O1 Zn1 C21 29.9(4) . .
N1 Zn1 C21 101.3(4) . .
O3 Zn1 C21 127.0(5) 4_453 .
N2 Zn1 C21 122.9(5) . .
O4 Zn1 C21 107.3(4) 4_453 .
O2 Zn1 C21 29.7(4) . .
C30 Zn1 C21 122.5(2) 4_453 .
C2 C1 N1 120.2(13) . .
C1 C2 C3 122.4(14) . .
C2 C3 C4 117.4(12) . .
C5 C4 C3 113.7(12) . .
N1 C5 C4 128.5(11) . .
N1 C5 C6 115.8(11) . .
C4 C5 C6 115.7(13) . .
N2 C6 C7 115.8(10) . .
N2 C6 C5 115.1(11) . .
C7 C6 C5 129.1(12) . .
C8 C7 C6 124.3(10) . .
C7 C8 C9 119.9(10) . .
C8 C9 C10 115.4(11) . .
N2 C10 C9 124.4(12) . .
N3 C11 C12 126.4(18) . .
C11 C12 C13 117.7(7) . .
C14 C13 C12 117.9(17) . .
C15 C14 C13 117.8(17) . .
C14 C15 N3 123.3(5) . .
C14 C15 C16 120.0(15) . .
N3 C15 C16 116.5(14) . .
C17 C16 N4 124.0(5) . .
C17 C16 C15 118.2(15) . .
N4 C16 C15 117.9(14) . .
C16 C17 C18 114.9(14) . .
C19 C18 C17 124.9(18) . .
C20 C19 C18 117.5(8) . .
C19 C20 N4 121.6(17) . .
O2 C21 O1 118.9(11) . .
O2 C21 C22 123.0(16) . .
O1 C21 C22 118.2(13) . .
O2 C21 Zn1 62.8(7) . .
O1 C21 Zn1 56.3(6) . .
C22 C21 Zn1 172.1(10) . .
C23 C22 C27 120.0 . .
C23 C22 C21 122.1(9) . .
C27 C22 C21 117.9(9) . .
C24 C23 C22 120.0 . .
C23 C24 C25 120.0 . .
C26 C25 C24 120.0 . .
C26 C25 C28 109.1(7) . .
C24 C25 C28 130.9(7) . .
C27 C26 C25 120.0 . .
C26 C27 C22 120.0 . .
C29 C28 C25 119.9(13) . .
C28 C29 C30 120.1(15) . .
O3 C30 O4 121.7(14) . .
O3 C30 C29 126.2(17) . .
O4 C30 C29 112.1(15) . .
O3 C30 Zn1 58.9(7) . 4_556
O4 C30 Zn1 63.0(8) . 4_556
C29 C30 Zn1 172.3(12) . 4_556
C5 N1 C1 117.6(10) . .
C5 N1 Zn1 117.9(7) . .
C1 N1 Zn1 124.5(8) . .
C10 N2 C6 120.0(10) . .
C10 N2 Zn1 126.6(9) . .
C6 N2 Zn1 113.2(7) . .
C11 N3 C15 116.4(16) . .
C20 N4 C16 116.9(14) . .
C21 O1 Zn1 93.8(7) . .
C21 O2 Zn1 87.5(9) . .
C30 O3 Zn1 90.8(10) . 4_556
C30 O4 Zn1 86.6(9) . 4_556

loop_
_geom_bond_atom_site_label_1
_geom_bond_atom_site_label_2
_geom_bond_distance
_geom_bond_site_symmetry_2
Zn1 O1 2.080(8) .
Zn1 N1 2.091(10) .
Zn1 O3 2.104(10) 4_453
Zn1 N2 2.105(10) .
Zn1 O4 2.194(11) 4_453
Zn1 O2 2.222(10) .
Zn1 C30 2.458(13) 4_453
Zn1 C21 2.495(12) .
C1 C2 1.300(18) .
C1 N1 1.393(13) .
C2 C3 1.386(19) .
C3 C4 1.45(2) .
C4 C5 1.346(16) .
C5 N1 1.273(14) .
C5 C6 1.490(7) .
C6 N2 1.392(14) .
C6 C7 1.410(14) .
C7 C8 1.300(14) .
C8 C9 1.365(15) .
C9 C10 1.450(17) .
C10 N2 1.259(15) .
C11 N3 1.283(19) .
C11 C12 1.34(3) .
C12 C13 1.42(3) .
C13 C14 1.400(17) .
C14 C15 1.35(2) .
C15 N3 1.380(18) .
C15 C16 1.489(6) .
C16 C17 1.333(19) .
C16 N4 1.39(2) .
C17 C18 1.37(2) .
C18 C19 1.36(3) .
C19 C20 1.34(3) .
C20 N4 1.376(17) .
C21 O2 1.237(16) .
C21 O1 1.246(19) .
C21 C22 1.519(12) .
C22 C23 1.3900 .
C22 C27 1.3900 .
C23 C24 1.3900 .
C24 C25 1.3900 .
C25 C26 1.3900 .
C25 C28 1.533(10) .
C26 C27 1.3900 .
C28 C29 1.210(14) .
C29 C30 1.515(16) .
C30 O3 1.242(17) .
C30 O4 1.246(19) .
C30 Zn1 2.458(13) 4_556
O3 Zn1 2.104(10) 4_556
O4 Zn1 2.194(11) 4_556
